data_4507408
loop_
_publ_author_name
'Lipstman, Sophia'
'Goldberg, Israel'

_publ_section_title
;
 Supramolecular Crystal Chemistry with Porphyrin Tinkertoys.
 Hydrogen-Bonding and Coordination Networks with the &#x201C;Chair&#x201D;
 and &#x201C;Table&#x201D; Conformers of Tetra(3-carboxyphenyl)porphyrin
;
_journal_issue 2
_journal_name_full 'Crystal Growth &amp; Design'
_journal_page_first 942
_journal_paper_doi 10.1021/cg301728r
_journal_volume 13
_journal_year 2013
_chemical_formula_moiety 'C62 H45 Cd3 N7 O10, 0.66(C3 H7 N O)'
_chemical_formula_sum 'C63.98 H49.62 Cd3 N7.66 O10.66'
_chemical_formula_weight 1433.59
_chemical_name_systematic
; 
 ? 
;
_space_group_IT_number 2
_symmetry_cell_setting triclinic
_symmetry_space_group_name_Hall '-P 1'
_symmetry_space_group_name_H-M 'P -1'
_atom_sites_solution_hydrogens geom
_atom_sites_solution_primary direct
_atom_sites_solution_secondary difmap
_audit_creation_method SHELXL-97
_cell_angle_alpha 92.4750(8)
_cell_angle_beta 117.4952(9)
_cell_angle_gamma 115.0891(11)
_cell_formula_units_Z 2
_cell_length_a 15.1307(2)
_cell_length_b 15.7557(3)
_cell_length_c 15.9818(4)
_cell_measurement_reflns_used 12483
_cell_measurement_temperature 110(2)
_cell_measurement_theta_max 26.00
_cell_measurement_theta_min 1.64
_cell_volume 2922.24(11)
_computing_cell_refinement Denzo
_computing_data_collection 'Collect, Nonius B.V.'
_computing_data_reduction 'Denzo & Scalepack'
_computing_structure_refinement 'SHELXL-97 (Sheldrick, 1997)'
_computing_structure_solution SIR-97
_diffrn_ambient_temperature 110(2)
_diffrn_detector_area_resol_mean 12.8
_diffrn_measured_fraction_theta_full 0.997
_diffrn_measured_fraction_theta_max 0.997
_diffrn_measurement_device_type 'Nonius KappaCCD'
_diffrn_measurement_method '1 deg. \f and \w scans'
_diffrn_radiation_monochromator graphite
_diffrn_radiation_source 'fine-focus sealed tube'
_diffrn_radiation_type MoK\a
_diffrn_radiation_wavelength 0.71073
_diffrn_reflns_av_R_equivalents 0.0660
_diffrn_reflns_av_sigmaI/netI 0.0602
_diffrn_reflns_limit_h_max 18
_diffrn_reflns_limit_h_min 0
_diffrn_reflns_limit_k_max 17
_diffrn_reflns_limit_k_min -19
_diffrn_reflns_limit_l_max 16
_diffrn_reflns_limit_l_min -19
_diffrn_reflns_number 39645
_diffrn_reflns_theta_full 26.00
_diffrn_reflns_theta_max 26.00
_diffrn_reflns_theta_min 1.64
_diffrn_standards_number 0
_exptl_absorpt_coefficient_mu 1.150
_exptl_absorpt_correction_T_max 0.9447
_exptl_absorpt_correction_T_min 0.8026
_exptl_absorpt_correction_type multi-scan
_exptl_absorpt_process_details 'Blessing, 1995'
_exptl_crystal_colour red
_exptl_crystal_density_diffrn 1.629
_exptl_crystal_density_method 'not measured'
_exptl_crystal_description plate
_exptl_crystal_F_000 1432.7
_exptl_crystal_size_max 0.20
_exptl_crystal_size_mid 0.10
_exptl_crystal_size_min 0.05
_refine_diff_density_max 1.368
_refine_diff_density_min -1.165
_refine_diff_density_rms 0.147
_refine_ls_extinction_method none
_refine_ls_goodness_of_fit_ref 1.172
_refine_ls_hydrogen_treatment constr
_refine_ls_matrix_type full
_refine_ls_number_parameters 791
_refine_ls_number_reflns 11445
_refine_ls_number_restraints 172
_refine_ls_restrained_S_all 1.186
_refine_ls_R_factor_all 0.0862
_refine_ls_R_factor_gt 0.0579
_refine_ls_shift/su_max 0.017
_refine_ls_shift/su_mean 0.000
_refine_ls_structure_factor_coef Fsqd
_refine_ls_weighting_details 'calc w=1/[\s^2^(Fo^2^)+(0.1000P)^2^+0.0000P] where P=(Fo^2^+2Fc^2^)/3'
_refine_ls_weighting_scheme calc
_refine_ls_wR_factor_gt 0.1612
_refine_ls_wR_factor_ref 0.1767
_reflns_number_gt 8409
_reflns_number_total 11445
_reflns_threshold_expression >2sigma(I)
_cod_data_source_file cg301728r_si_001.cif
_cod_data_source_block 6
_cod_original_cell_volume 2922.24(10)
_cod_database_code 4507408

loop_
_symmetry_equiv_pos_as_xyz
'x, y, z'
'-x, -y, -z'

loop_
_atom_site_label
_atom_site_type_symbol
_atom_site_fract_x
_atom_site_fract_y
_atom_site_fract_z
_atom_site_U_iso_or_equiv
_atom_site_adp_type
_atom_site_occupancy
_atom_site_symmetry_multiplicity
_atom_site_calc_flag
_atom_site_refinement_flags
Cd1 Cd -0.08122(4) 0.19291(3) 0.46730(3) 0.02706(15) Uani 1 1 d .
C1 C 0.0218(5) 0.1564(4) 0.6779(4) 0.0236(13) Uani 1 1 d .
C2 C 0.1231(5) 0.1519(5) 0.7507(5) 0.0274(14) Uani 1 1 d .
H2 H 0.1486 0.1565 0.8182 0.033 Uiso 1 1 calc R
C3 C 0.1733(5) 0.1398(5) 0.7025(4) 0.0262(14) Uani 1 1 d .
H3 H 0.2402 0.1336 0.7303 0.031 Uiso 1 1 calc R
C4 C 0.1068(5) 0.1380(5) 0.6016(5) 0.0273(14) Uani 1 1 d .
C5 C 0.1341(5) 0.1313(4) 0.5287(4) 0.0223(13) Uani 1 1 d .
C6 C 0.0691(5) 0.1240(4) 0.4287(5) 0.0235(13) Uani 1 1 d .
C7 C 0.0991(5) 0.1169(4) 0.3563(5) 0.0269(14) Uani 1 1 d .
H7 H 0.1658 0.1157 0.3672 0.032 Uiso 1 1 calc R
C8 C 0.0141(5) 0.1121(4) 0.2694(4) 0.0259(13) Uani 1 1 d .
H8 H 0.0102 0.1063 0.2082 0.031 Uiso 1 1 calc R
C9 C -0.0694(5) 0.1175(4) 0.2866(4) 0.0238(13) Uani 1 1 d .
C10 C -0.1706(5) 0.1155(4) 0.2173(4) 0.0242(13) Uani 1 1 d .
C11 C -0.2515(5) 0.1238(5) 0.2340(5) 0.0302(15) Uani 1 1 d .
C12 C -0.3657(5) 0.1012(6) 0.1582(5) 0.0354(16) Uani 1 1 d .
H12 H -0.3977 0.0831 0.0889 0.042 Uiso 1 1 calc R
C13 C -0.4185(6) 0.1103(5) 0.2039(5) 0.0338(15) Uani 1 1 d .
H13 H -0.4948 0.0995 0.1726 0.041 Uiso 1 1 calc R
C14 C -0.3379(5) 0.1397(5) 0.3095(5) 0.0280(14) Uani 1 1 d .
C15 C -0.3622(5) 0.1516(4) 0.3826(4) 0.0235(13) Uani 1 1 d .
C16 C -0.2945(5) 0.1634(4) 0.4846(4) 0.0223(13) Uani 1 1 d .
C17 C -0.3241(5) 0.1687(5) 0.5588(5) 0.0260(13) Uani 1 1 d .
H17 H -0.3918 0.1678 0.5480 0.031 Uiso 1 1 calc R
C18 C -0.2392(5) 0.1752(4) 0.6451(4) 0.0246(13) Uani 1 1 d .
H18 H -0.2356 0.1797 0.7061 0.030 Uiso 1 1 calc R
C19 C -0.1526(5) 0.1738(4) 0.6270(4) 0.0220(12) Uani 1 1 d .
C20 C -0.0541(5) 0.1708(4) 0.6965(4) 0.0214(12) Uani 1 1 d .
N21 N 0.0152(4) 0.1462(4) 0.5890(4) 0.0242(11) Uani 1 1 d .
N22 N -0.0338(4) 0.1249(4) 0.3835(4) 0.0233(11) Uani 1 1 d .
N23 N -0.2380(4) 0.1471(4) 0.3240(4) 0.0306(12) Uani 1 1 d .
N24 N -0.1884(4) 0.1684(3) 0.5299(4) 0.0211(10) Uani 1 1 d .
C25 C 0.2514(5) 0.1440(4) 0.5666(5) 0.0241(13) Uani 1 1 d .
C26 C 0.3478(5) 0.2352(4) 0.6313(4) 0.0242(13) Uani 1 1 d .
H26 H 0.3368 0.2867 0.6491 0.029 Uiso 1 1 calc R
C27 C 0.4581(5) 0.2519(4) 0.6699(5) 0.0266(14) Uani 1 1 d .
C28 C 0.4746(5) 0.1764(5) 0.6454(5) 0.0318(15) Uani 1 1 d .
H28 H 0.5503 0.1866 0.6733 0.038 Uiso 1 1 calc R
C29 C 0.3813(6) 0.0872(5) 0.5807(6) 0.0359(17) Uani 1 1 d .
H29 H 0.3929 0.0364 0.5625 0.043 Uiso 1 1 calc R
C30 C 0.2692(5) 0.0701(4) 0.5413(5) 0.0289(14) Uani 1 1 d .
H30 H 0.2053 0.0077 0.4972 0.035 Uiso 1 1 calc R
C31 C 0.5571(5) 0.3527(5) 0.7362(5) 0.0395(17) Uani 1 1 d .
O32 O 0.5349(4) 0.4165(4) 0.7514(5) 0.0591(17) Uani 1 1 d .
O33 O 0.6574(4) 0.3671(4) 0.7697(4) 0.0556(16) Uani 1 1 d .
C34 C -0.1983(5) 0.1019(5) 0.1124(5) 0.0271(14) Uani 1 1 d .
C35 C -0.2008(5) 0.1763(4) 0.0685(5) 0.0256(13) Uani 1 1 d .
H35 H -0.1876 0.2346 0.1041 0.031 Uiso 1 1 calc R
C36 C -0.2225(5) 0.1654(5) -0.0275(4) 0.0260(13) Uani 1 1 d .
C37 C -0.2461(5) 0.0795(5) -0.0804(4) 0.0270(14) Uani 1 1 d .
H37 H -0.2633 0.0714 -0.1464 0.032 Uiso 1 1 calc R
C38 C -0.2449(5) 0.0066(5) -0.0395(5) 0.0335(16) Uani 1 1 d .
H38 H -0.2607 -0.0522 -0.0768 0.040 Uiso 1 1 calc R
C39 C -0.2207(5) 0.0165(5) 0.0573(5) 0.0318(15) Uani 1 1 d .
H39 H -0.2196 -0.0353 0.0854 0.038 Uiso 1 1 calc R
C40 C -0.2118(5) 0.2515(5) -0.0685(5) 0.0288(14) Uani 1 1 d .
O41 O -0.1895(4) 0.3302(3) -0.0163(3) 0.0370(11) Uani 1 1 d .
O42 O -0.2217(4) 0.2453(3) -0.1509(3) 0.0317(10) Uani 1 1 d .
C43 C -0.4768(5) 0.1443(5) 0.3488(4) 0.0230(13) Uani 1 1 d .
C44 C -0.4996(5) 0.2143(5) 0.3093(4) 0.0239(13) Uani 1 1 d .
H44 H -0.4421 0.2675 0.3053 0.029 Uiso 1 1 calc R
C45 C -0.6063(5) 0.2078(4) 0.2753(4) 0.0250(13) Uani 1 1 d .
C46 C -0.6901(5) 0.1303(5) 0.2812(5) 0.0293(14) Uani 1 1 d .
H46 H -0.7631 0.1249 0.2574 0.035 Uiso 1 1 calc R
C47 C -0.6680(5) 0.0614(5) 0.3212(5) 0.0294(14) Uani 1 1 d .
H47 H -0.7254 0.0093 0.3264 0.035 Uiso 1 1 calc R
C48 C -0.5629(5) 0.0665(5) 0.3543(4) 0.0264(14) Uani 1 1 d .
H48 H -0.5493 0.0174 0.3807 0.032 Uiso 1 1 calc R
C49 C -0.6281(5) 0.2863(5) 0.2363(5) 0.0312(15) Uani 1 1 d .
O50 O -0.5455(4) 0.3651(3) 0.2491(4) 0.0406(12) Uani 1 1 d .
O51 O -0.7292(4) 0.2725(3) 0.1950(4) 0.0395(12) Uani 1 1 d .
C52 C -0.0261(5) 0.1846(4) 0.8003(4) 0.0216(12) Uani 1 1 d .
C53 C 0.0034(5) 0.2734(4) 0.8567(4) 0.0221(13) Uani 1 1 d .
H53 H -0.0016 0.3231 0.8264 0.027 Uiso 1 1 calc R
C54 C 0.0395(5) 0.2903(4) 0.9557(4) 0.0230(13) Uani 1 1 d .
C55 C 0.0449(5) 0.2167(4) 1.0009(4) 0.0224(12) Uani 1 1 d .
H55 H 0.0710 0.2283 1.0692 0.027 Uiso 1 1 calc R
C56 C 0.0117(5) 0.1268(5) 0.9453(4) 0.0257(13) Uani 1 1 d .
H56 H 0.0121 0.0759 0.9750 0.031 Uiso 1 1 calc R
C57 C -0.0222(5) 0.1106(4) 0.8462(4) 0.0233(13) Uani 1 1 d .
H57 H -0.0429 0.0493 0.8092 0.028 Uiso 1 1 calc R
C58 C 0.0774(5) 0.3885(5) 1.0153(4) 0.0256(13) Uani 1 1 d .
O59 O 0.0408(3) 0.4424(3) 0.9717(3) 0.0271(10) Uani 1 1 d .
O60 O 0.1460(4) 0.4175(3) 1.1069(3) 0.0330(11) Uani 1 1 d .
O61 O 0.0584(7) 0.3599(6) 0.5465(7) 0.097(2) Uani 1 1 d U
C62 C 0.1494(13) 0.3708(11) 0.6315(11) 0.111(4) Uani 1 1 d U
H62 H 0.1464 0.3124 0.6469 0.133 Uiso 1 1 calc R
N63 N 0.2484(11) 0.4603(10) 0.6997(10) 0.128(4) Uani 1 1 d U
C64 C 0.2360(18) 0.5489(12) 0.6598(15) 0.168(7) Uani 1 1 d U
H64A H 0.3036 0.5907 0.6566 0.252 Uiso 1 1 calc R
H64B H 0.2305 0.5879 0.7047 0.252 Uiso 1 1 calc R
H64C H 0.1665 0.5222 0.5937 0.252 Uiso 1 1 calc R
C65 C 0.3523(13) 0.4678(14) 0.7912(12) 0.149(6) Uani 1 1 d U
H65A H 0.3541 0.4904 0.8504 0.223 Uiso 1 1 calc R
H65B H 0.4231 0.5146 0.7950 0.223 Uiso 1 1 calc R
H65C H 0.3465 0.4032 0.7871 0.223 Uiso 1 1 calc R
Cd2 Cd 0.84647(3) 0.42077(3) 0.88264(3) 0.02453(14) Uani 1 1 d .
N66 N 0.8855(6) 0.4532(5) 0.7635(5) 0.0508(15) Uani 1 1 d U
C67 C 0.9909(12) 0.5350(10) 0.7895(11) 0.106(4) Uani 1 1 d U
H67 H 1.0457 0.5737 0.8566 0.127 Uiso 1 1 calc R
C68 C 1.0153(16) 0.5599(14) 0.7147(14) 0.155(5) Uani 1 1 d U
H68 H 1.0872 0.6164 0.7357 0.186 Uiso 1 1 calc R
C69 C 0.9407(15) 0.5070(13) 0.6089(13) 0.146(5) Uani 1 1 d U
H69 H 0.9571 0.5226 0.5591 0.175 Uiso 1 1 calc R
C70 C 0.8413(14) 0.4297(12) 0.5958(11) 0.123(4) Uani 1 1 d U
H70 H 0.7840 0.3870 0.5306 0.148 Uiso 1 1 calc R
C71 C 0.8165(10) 0.4079(8) 0.6722(7) 0.073(2) Uani 1 1 d U
H71 H 0.7424 0.3553 0.6521 0.087 Uiso 1 1 calc R
Cd3 Cd 0.67665(4) 0.56909(3) 0.80688(4) 0.03564(16) Uani 1 1 d .
N72 N 0.6789(6) 0.5488(5) 0.6597(5) 0.0537(16) Uani 1 1 d U
C73 C 0.7454(10) 0.6220(8) 0.6449(9) 0.080(3) Uani 1 1 d U
H73 H 0.8004 0.6811 0.6980 0.096 Uiso 1 1 calc R
C74 C 0.7423(13) 0.6204(10) 0.5552(10) 0.110(4) Uani 1 1 d U
H74 H 0.7938 0.6760 0.5478 0.131 Uiso 1 1 calc R
C75 C 0.6644(12) 0.5379(10) 0.4821(10) 0.100(3) Uani 1 1 d U
H75 H 0.6586 0.5350 0.4201 0.121 Uiso 1 1 calc R
C76 C 0.5928(11) 0.4576(9) 0.4922(8) 0.091(3) Uani 1 1 d U
H76 H 0.5411 0.3968 0.4411 0.110 Uiso 1 1 calc R
C77 C 0.5996(9) 0.4693(8) 0.5811(7) 0.074(2) Uani 1 1 d U
H77 H 0.5434 0.4167 0.5871 0.089 Uiso 1 1 calc R
O78 O 0.6829(6) 0.5713(5) 0.9533(5) 0.0715(19) Uani 1 1 d .
H78 H 0.6845 0.5310 0.9859 0.085 Uiso 1 1 calc R
C79 C 0.6802(12) 0.6496(10) 1.0018(9) 0.103(4) Uani 1 1 d .
H79A H 0.6933 0.6437 1.0668 0.155 Uiso 1 1 calc R
H79B H 0.6048 0.6444 0.9615 0.155 Uiso 1 1 calc R
H79C H 0.7405 0.7133 1.0099 0.155 Uiso 1 1 calc R
O80 O 0.4097(14) 0.5947(9) 0.0090(11) 0.117(5) Uani 0.66 1 d PU
N82 N 0.4817(11) 0.7606(10) 0.0547(10) 0.076(3) Uani 0.66 1 d PU
C81 C 0.4284(16) 0.6734(13) 0.0581(14) 0.086(4) Uani 0.66 1 d PU
H81 H 0.4002 0.6665 0.1011 0.103 Uiso 0.66 1 calc PR
C83 C 0.5417(18) 0.7782(16) 0.0061(17) 0.108(6) Uani 0.66 1 d PU
H83A H 0.5881 0.7461 0.0262 0.163 Uiso 0.66 1 calc PR
H83B H 0.5921 0.8490 0.0236 0.163 Uiso 0.66 1 calc PR
H83C H 0.4867 0.7517 -0.0655 0.163 Uiso 0.66 1 calc PR
C84 C 0.5035(13) 0.8435(11) 0.1089(12) 0.077(4) Uani 0.66 1 d PU
H84A H 0.5076 0.8341 0.1705 0.116 Uiso 0.66 1 calc PR
H84B H 0.4417 0.8578 0.0712 0.116 Uiso 0.66 1 calc PR
H84C H 0.5770 0.8984 0.1241 0.116 Uiso 0.66 1 calc PR

loop_
_atom_site_aniso_label
_atom_site_aniso_U_11
_atom_site_aniso_U_22
_atom_site_aniso_U_33
_atom_site_aniso_U_23
_atom_site_aniso_U_13
_atom_site_aniso_U_12
Cd1 0.0221(2) 0.0308(3) 0.0276(3) 0.0058(2) 0.0130(2) 0.0132(2)
C1 0.017(3) 0.022(3) 0.024(3) 0.002(2) 0.007(3) 0.008(2)
C2 0.020(3) 0.033(3) 0.023(3) 0.004(3) 0.006(3) 0.015(3)
C3 0.017(3) 0.035(3) 0.024(3) 0.005(3) 0.007(3) 0.016(3)
C4 0.016(3) 0.028(3) 0.027(3) -0.001(3) 0.005(3) 0.011(3)
C5 0.012(3) 0.018(3) 0.028(3) -0.002(2) 0.007(2) 0.004(2)
C6 0.019(3) 0.019(3) 0.029(3) 0.002(2) 0.012(3) 0.008(2)
C7 0.019(3) 0.028(3) 0.035(4) 0.003(3) 0.017(3) 0.011(3)
C8 0.025(3) 0.032(3) 0.017(3) 0.002(3) 0.012(3) 0.011(3)
C9 0.024(3) 0.022(3) 0.025(3) 0.005(3) 0.014(3) 0.010(3)
C10 0.020(3) 0.027(3) 0.022(3) 0.005(3) 0.010(3) 0.010(3)
C11 0.028(3) 0.042(4) 0.026(3) 0.011(3) 0.014(3) 0.023(3)
C12 0.027(3) 0.059(5) 0.020(3) 0.006(3) 0.012(3) 0.023(3)
C13 0.031(3) 0.051(4) 0.027(4) 0.011(3) 0.016(3) 0.027(3)
C14 0.028(3) 0.039(4) 0.028(3) 0.014(3) 0.016(3) 0.024(3)
C15 0.020(3) 0.029(3) 0.028(3) 0.011(3) 0.013(3) 0.017(3)
C16 0.022(3) 0.022(3) 0.026(3) 0.005(2) 0.011(3) 0.016(3)
C17 0.022(3) 0.033(3) 0.029(3) 0.005(3) 0.014(3) 0.019(3)
C18 0.022(3) 0.032(3) 0.023(3) 0.003(3) 0.012(3) 0.017(3)
C19 0.021(3) 0.021(3) 0.024(3) 0.005(2) 0.013(3) 0.011(2)
C20 0.018(3) 0.014(3) 0.022(3) -0.005(2) 0.008(2) 0.003(2)
N21 0.015(2) 0.039(3) 0.020(3) 0.003(2) 0.007(2) 0.017(2)
N22 0.016(2) 0.026(3) 0.025(3) 0.006(2) 0.011(2) 0.009(2)
N23 0.029(3) 0.050(3) 0.026(3) 0.015(3) 0.015(2) 0.028(3)
N24 0.019(2) 0.020(2) 0.022(3) 0.005(2) 0.010(2) 0.010(2)
C25 0.019(3) 0.024(3) 0.026(3) 0.003(3) 0.011(3) 0.010(3)
C26 0.016(3) 0.021(3) 0.023(3) -0.001(2) 0.004(3) 0.007(2)
C27 0.017(3) 0.025(3) 0.031(4) 0.004(3) 0.010(3) 0.009(3)
C28 0.015(3) 0.036(4) 0.036(4) 0.010(3) 0.007(3) 0.014(3)
C29 0.032(4) 0.026(3) 0.062(5) 0.012(3) 0.027(4) 0.021(3)
C30 0.019(3) 0.014(3) 0.044(4) -0.003(3) 0.014(3) 0.004(2)
C31 0.017(3) 0.037(4) 0.035(4) 0.000(3) 0.003(3) 0.003(3)
O32 0.031(3) 0.033(3) 0.077(4) -0.022(3) 0.019(3) 0.002(2)
O33 0.018(2) 0.051(3) 0.059(4) 0.014(3) 0.000(2) 0.009(2)
C34 0.020(3) 0.037(4) 0.024(3) 0.003(3) 0.014(3) 0.012(3)
C35 0.022(3) 0.024(3) 0.030(3) 0.008(3) 0.014(3) 0.011(3)
C36 0.019(3) 0.040(4) 0.018(3) 0.005(3) 0.010(3) 0.014(3)
C37 0.025(3) 0.033(3) 0.018(3) 0.003(3) 0.011(3) 0.012(3)
C38 0.029(3) 0.029(3) 0.035(4) -0.003(3) 0.014(3) 0.014(3)
C39 0.030(3) 0.036(4) 0.034(4) 0.010(3) 0.017(3) 0.020(3)
C40 0.021(3) 0.031(4) 0.028(4) 0.002(3) 0.013(3) 0.009(3)
O41 0.046(3) 0.030(3) 0.030(3) 0.006(2) 0.020(2) 0.016(2)
O42 0.036(3) 0.041(3) 0.028(3) 0.012(2) 0.020(2) 0.024(2)
C43 0.024(3) 0.036(3) 0.017(3) 0.006(3) 0.011(3) 0.020(3)
C44 0.019(3) 0.030(3) 0.025(3) 0.008(3) 0.011(3) 0.014(3)
C45 0.025(3) 0.028(3) 0.021(3) 0.003(3) 0.008(3) 0.017(3)
C46 0.027(3) 0.041(4) 0.024(3) 0.006(3) 0.013(3) 0.022(3)
C47 0.022(3) 0.036(4) 0.028(3) 0.006(3) 0.014(3) 0.013(3)
C48 0.024(3) 0.036(4) 0.025(3) 0.010(3) 0.011(3) 0.022(3)
C49 0.026(3) 0.032(4) 0.024(3) 0.000(3) 0.003(3) 0.018(3)
O50 0.030(3) 0.032(3) 0.055(3) 0.013(2) 0.014(2) 0.021(2)
O51 0.022(2) 0.031(2) 0.045(3) 0.003(2) 0.002(2) 0.016(2)
C52 0.014(3) 0.033(3) 0.016(3) 0.007(2) 0.006(2) 0.013(3)
C53 0.016(3) 0.018(3) 0.024(3) 0.003(2) 0.004(2) 0.009(2)
C54 0.012(3) 0.028(3) 0.020(3) 0.000(2) 0.003(2) 0.009(2)
C55 0.018(3) 0.028(3) 0.017(3) 0.005(2) 0.006(2) 0.012(3)
C56 0.020(3) 0.030(3) 0.026(3) 0.012(3) 0.009(3) 0.014(3)
C57 0.022(3) 0.019(3) 0.028(3) 0.005(2) 0.013(3) 0.011(3)
C58 0.016(3) 0.030(3) 0.023(3) 0.000(3) 0.005(3) 0.013(3)
O59 0.022(2) 0.024(2) 0.024(2) -0.0001(18) 0.0029(18) 0.0129(18)
O60 0.027(2) 0.041(3) 0.018(2) -0.004(2) 0.0006(19) 0.022(2)
O61 0.098(5) 0.068(4) 0.111(5) 0.015(4) 0.070(4) 0.015(4)
C62 0.115(7) 0.088(5) 0.103(7) 0.014(5) 0.061(4) 0.029(5)
N63 0.112(6) 0.106(6) 0.123(7) 0.024(5) 0.052(4) 0.034(5)
C64 0.228(15) 0.097(7) 0.198(14) 0.047(9) 0.135(11) 0.071(9)
C65 0.101(8) 0.198(14) 0.117(9) 0.002(8) 0.050(5) 0.064(9)
Cd2 0.0186(2) 0.0244(2) 0.0211(2) 0.00081(18) 0.00409(19) 0.01110(19)
N66 0.049(3) 0.071(4) 0.037(3) 0.012(3) 0.017(3) 0.041(3)
C67 0.102(6) 0.094(7) 0.096(6) 0.028(5) 0.058(5) 0.022(4)
C68 0.159(8) 0.154(9) 0.129(7) 0.034(6) 0.105(6) 0.029(5)
C69 0.142(9) 0.155(10) 0.118(6) 0.052(7) 0.079(7) 0.044(5)
C70 0.149(7) 0.134(8) 0.080(5) 0.040(5) 0.075(6) 0.050(5)
C71 0.088(5) 0.074(5) 0.052(4) 0.014(4) 0.033(4) 0.042(4)
Cd3 0.0251(3) 0.0234(3) 0.0336(3) -0.0014(2) -0.0024(2) 0.0137(2)
N72 0.064(4) 0.037(3) 0.046(3) 0.009(2) 0.018(3) 0.027(3)
C73 0.101(6) 0.056(4) 0.081(5) 0.013(4) 0.058(5) 0.027(4)
C74 0.126(8) 0.094(6) 0.095(6) 0.019(4) 0.075(6) 0.026(5)
C75 0.138(8) 0.086(6) 0.078(5) 0.021(4) 0.062(5) 0.051(5)
C76 0.113(7) 0.084(5) 0.052(4) 0.014(4) 0.037(5) 0.038(4)
C77 0.077(6) 0.066(4) 0.043(4) 0.005(3) 0.015(4) 0.027(4)
O78 0.073(4) 0.052(4) 0.052(4) 0.008(3) 0.019(3) 0.017(3)
C79 0.120(10) 0.097(9) 0.073(8) -0.001(7) 0.066(8) 0.025(8)
O80 0.178(12) 0.066(5) 0.125(10) 0.039(6) 0.111(9) 0.042(7)
N82 0.070(6) 0.067(4) 0.086(7) 0.041(5) 0.039(5) 0.031(5)
C81 0.104(9) 0.071(5) 0.091(9) 0.035(5) 0.060(7) 0.041(6)
C83 0.101(11) 0.118(12) 0.135(14) 0.067(10) 0.077(10) 0.058(9)
C84 0.057(8) 0.069(6) 0.081(9) 0.036(6) 0.015(7) 0.034(7)

loop_
_atom_type_symbol
_atom_type_description
_atom_type_scat_dispersion_real
_atom_type_scat_dispersion_imag
_atom_type_scat_source
C C 0.0033 0.0016 'International Tables Vol C Tables 4.2.6.8 and 6.1.1.4'
H H 0.0000 0.0000 'International Tables Vol C Tables 4.2.6.8 and 6.1.1.4'
N N 0.0061 0.0033 'International Tables Vol C Tables 4.2.6.8 and 6.1.1.4'
O O 0.0106 0.0060 'International Tables Vol C Tables 4.2.6.8 and 6.1.1.4'
Cd Cd -0.8075 1.2024 'International Tables Vol C Tables 4.2.6.8 and 6.1.1.4'

loop_
_geom_angle_atom_site_label_1
_geom_angle_atom_site_label_2
_geom_angle_atom_site_label_3
_geom_angle
_geom_angle_site_symmetry_1
_geom_angle_site_symmetry_3
N24 Cd1 N23 86.11(18) . .
N24 Cd1 N22 146.39(18) . .
N23 Cd1 N22 84.96(18) . .
N24 Cd1 N21 84.72(17) . .
N23 Cd1 N21 146.4(2) . .
N22 Cd1 N21 85.02(18) . .
N24 Cd1 O61 102.8(2) . .
N23 Cd1 O61 120.4(3) . .
N22 Cd1 O61 109.6(2) . .
N21 Cd1 O61 93.2(3) . .
N21 C1 C20 125.9(5) . .
N21 C1 C2 108.2(5) . .
C20 C1 C2 125.9(6) . .
C3 C2 C1 106.6(5) . .
C3 C2 H2 126.7 . .
C1 C2 H2 126.7 . .
C2 C3 C4 107.9(5) . .
C2 C3 H3 126.1 . .
C4 C3 H3 126.1 . .
N21 C4 C5 125.9(6) . .
N21 C4 C3 108.8(5) . .
C5 C4 C3 125.3(5) . .
C6 C5 C4 127.3(5) . .
C6 C5 C25 117.3(5) . .
C4 C5 C25 115.1(5) . .
N22 C6 C5 125.7(5) . .
N22 C6 C7 108.4(5) . .
C5 C6 C7 125.9(5) . .
C8 C7 C6 107.1(5) . .
C8 C7 H7 126.4 . .
C6 C7 H7 126.4 . .
C7 C8 C9 107.9(5) . .
C7 C8 H8 126.1 . .
C9 C8 H8 126.1 . .
N22 C9 C10 124.5(5) . .
N22 C9 C8 108.5(5) . .
C10 C9 C8 127.0(6) . .
C9 C10 C11 127.5(6) . .
C9 C10 C34 116.6(5) . .
C11 C10 C34 115.9(5) . .
N23 C11 C10 125.8(5) . .
N23 C11 C12 108.5(5) . .
C10 C11 C12 125.5(6) . .
C13 C12 C11 107.4(6) . .
C13 C12 H12 126.3 . .
C11 C12 H12 126.3 . .
C12 C13 C14 107.6(6) . .
C12 C13 H13 126.2 . .
C14 C13 H13 126.2 . .
N23 C14 C15 126.7(6) . .
N23 C14 C13 107.9(5) . .
C15 C14 C13 125.2(5) . .
C14 C15 C16 127.4(5) . .
C14 C15 C43 117.0(5) . .
C16 C15 C43 115.5(5) . .
N24 C16 C15 124.6(5) . .
N24 C16 C17 108.2(5) . .
C15 C16 C17 127.1(5) . .
C18 C17 C16 108.2(5) . .
C18 C17 H17 125.9 . .
C16 C17 H17 125.9 . .
C17 C18 C19 107.0(5) . .
C17 C18 H18 126.5 . .
C19 C18 H18 126.5 . .
N24 C19 C20 126.0(5) . .
N24 C19 C18 108.6(5) . .
C20 C19 C18 125.2(6) . .
C1 C20 C19 126.5(6) . .
C1 C20 C52 116.0(5) . .
C19 C20 C52 117.5(5) . .
C4 N21 C1 108.5(5) . .
C4 N21 Cd1 123.3(4) . .
C1 N21 Cd1 124.3(4) . .
C9 N22 C6 108.0(5) . .
C9 N22 Cd1 124.5(4) . .
C6 N22 Cd1 122.2(4) . .
C11 N23 C14 108.6(5) . .
C11 N23 Cd1 125.6(4) . .
C14 N23 Cd1 125.7(4) . .
C19 N24 C16 107.9(5) . .
C19 N24 Cd1 125.0(4) . .
C16 N24 Cd1 126.0(4) . .
C30 C25 C26 118.4(5) . .
C30 C25 C5 123.3(5) . .
C26 C25 C5 118.2(5) . .
C27 C26 C25 121.5(5) . .
C27 C26 H26 119.3 . .
C25 C26 H26 119.3 . .
C26 C27 C28 119.5(6) . .
C26 C27 C31 118.4(6) . .
C28 C27 C31 122.1(5) . .
C29 C28 C27 119.8(5) . .
C29 C28 H28 120.1 . .
C27 C28 H28 120.1 . .
C28 C29 C30 120.8(6) . .
C28 C29 H29 119.6 . .
C30 C29 H29 119.6 . .
C25 C30 C29 120.0(5) . .
C25 C30 H30 120.0 . .
C29 C30 H30 120.0 . .
O32 C31 O33 124.4(7) . .
O32 C31 C27 118.0(6) . .
O33 C31 C27 117.6(6) . .
C31 O32 Cd3 115.6(4) . .
C31 O33 Cd2 158.3(6) . .
C39 C34 C35 118.3(6) . .
C39 C34 C10 121.6(6) . .
C35 C34 C10 120.1(5) . .
C34 C35 C36 120.4(6) . .
C34 C35 H35 119.8 . .
C36 C35 H35 119.8 . .
C37 C36 C35 119.8(6) . .
C37 C36 C40 121.2(6) . .
C35 C36 C40 119.0(6) . .
C38 C37 C36 120.6(6) . .
C38 C37 H37 119.7 . .
C36 C37 H37 119.7 . .
C37 C38 C39 120.8(6) . .
C37 C38 H38 119.6 . .
C39 C38 H38 119.6 . .
C34 C39 C38 120.2(6) . .
C34 C39 H39 119.9 . .
C38 C39 H39 119.9 . .
O42 C40 O41 121.6(6) . .
O42 C40 C36 119.5(6) . .
O41 C40 C36 118.9(6) . .
O42 C40 Cd2 64.2(4) . 1_454
O41 C40 Cd2 58.0(3) . 1_454
C36 C40 Cd2 170.1(4) . 1_454
C40 O41 Cd2 93.7(4) . 1_454
C40 O42 Cd2 88.4(4) . 1_454
C44 C43 C48 118.7(5) . .
C44 C43 C15 119.8(6) . .
C48 C43 C15 121.5(5) . .
C43 C44 C45 120.9(6) . .
C43 C44 H44 119.6 . .
C45 C44 H44 119.6 . .
C46 C45 C44 119.5(6) . .
C46 C45 C49 120.2(5) . .
C44 C45 C49 120.3(6) . .
C47 C46 C45 120.1(6) . .
C47 C46 H46 120.0 . .
C45 C46 H46 120.0 . .
C46 C47 C48 121.0(6) . .
C46 C47 H47 119.5 . .
C48 C47 H47 119.5 . .
C47 C48 C43 119.9(6) . .
C47 C48 H48 120.0 . .
C43 C48 H48 120.0 . .
O50 C49 O51 121.6(6) . .
O50 C49 C45 119.6(5) . .
O51 C49 C45 118.7(6) . .
O50 C49 Cd3 64.9(3) . 2_566
O51 C49 Cd3 57.3(3) . 2_566
C45 C49 Cd3 169.0(5) . 2_566
C49 O50 Cd3 87.5(4) . 2_566
C49 O51 Cd3 94.9(4) . 2_566
C53 C52 C57 118.1(5) . .
C53 C52 C20 120.8(5) . .
C57 C52 C20 121.0(5) . .
C54 C53 C52 121.4(5) . .
C54 C53 H53 119.3 . .
C52 C53 H53 119.3 . .
C53 C54 C55 119.9(5) . .
C53 C54 C58 119.9(5) . .
C55 C54 C58 120.1(5) . .
C56 C55 C54 119.5(5) . .
C56 C55 H55 120.2 . .
C54 C55 H55 120.2 . .
C55 C56 C57 120.5(6) . .
C55 C56 H56 119.8 . .
C57 C56 H56 119.8 . .
C56 C57 C52 120.5(5) . .
C56 C57 H57 119.7 . .
C52 C57 H57 119.7 . .
O60 C58 O59 120.6(5) . .
O60 C58 C54 120.2(5) . .
O59 C58 C54 119.2(5) . .
C58 O59 Cd2 95.2(3) . 2_667
C58 O59 Cd2 131.0(4) . 1_455
Cd2 O59 Cd2 106.57(15) 2_667 1_455
C58 O60 Cd3 128.3(4) . 2_667
C58 O60 Cd2 91.1(4) . 2_667
Cd3 O60 Cd2 113.41(18) 2_667 2_667
C62 O61 Cd1 110.2(8) . .
O61 C62 N63 126.4(14) . .
O61 C62 H62 116.8 . .
N63 C62 H62 116.8 . .
C62 N63 C65 124.0(14) . .
C62 N63 C64 108.7(13) . .
C65 N63 C64 127.1(14) . .
N63 C64 H64A 109.5 . .
N63 C64 H64B 109.5 . .
H64A C64 H64B 109.5 . .
N63 C64 H64C 109.5 . .
H64A C64 H64C 109.5 . .
H64B C64 H64C 109.5 . .
N63 C65 H65A 109.5 . .
N63 C65 H65B 109.5 . .
H65A C65 H65B 109.5 . .
N63 C65 H65C 109.5 . .
H65A C65 H65C 109.5 . .
H65B C65 H65C 109.5 . .
N66 Cd2 O33 88.9(2) . .
N66 Cd2 O41 155.4(2) . 1_656
O33 Cd2 O41 94.93(19) . 1_656
N66 Cd2 O59 114.4(2) . 2_667
O33 Cd2 O59 122.34(18) . 2_667
O41 Cd2 O59 83.85(16) 1_656 2_667
N66 Cd2 O42 101.2(2) . 1_656
O33 Cd2 O42 82.45(18) . 1_656
O41 Cd2 O42 55.51(15) 1_656 1_656
O59 Cd2 O42 135.43(15) 2_667 1_656
N66 Cd2 O59 83.06(19) . 1_655
O33 Cd2 O59 164.22(19) . 1_655
O41 Cd2 O59 86.97(16) 1_656 1_655
O59 Cd2 O59 73.42(15) 2_667 1_655
O42 Cd2 O59 85.78(14) 1_656 1_655
N66 Cd2 O60 83.4(2) . 2_667
O33 Cd2 O60 81.21(17) . 2_667
O41 Cd2 O60 121.29(16) 1_656 2_667
O59 Cd2 O60 53.03(14) 2_667 2_667
O42 Cd2 O60 162.97(14) 1_656 2_667
O59 Cd2 O60 111.15(14) 1_655 2_667
N66 Cd2 C40 127.7(2) . 1_656
O33 Cd2 C40 90.61(19) . 1_656
O41 Cd2 C40 28.22(17) 1_656 1_656
O59 Cd2 C40 109.55(17) 2_667 1_656
O42 Cd2 C40 27.46(17) 1_656 1_656
O59 Cd2 C40 83.66(16) 1_655 1_656
O60 Cd2 C40 147.94(17) 2_667 1_656
C71 N66 C67 115.7(10) . .
C71 N66 Cd2 125.4(7) . .
C67 N66 Cd2 118.7(7) . .
N66 C67 C68 119.8(13) . .
N66 C67 H67 120.1 . .
C68 C67 H67 120.1 . .
C67 C68 C69 126.5(16) . .
C67 C68 H68 116.8 . .
C69 C68 H68 116.8 . .
C70 C69 C68 106.4(15) . .
C70 C69 H69 126.8 . .
C68 C69 H69 126.8 . .
C69 C70 C71 126.3(15) . .
C69 C70 H70 116.9 . .
C71 C70 H70 116.9 . .
N66 C71 C70 125.2(12) . .
N66 C71 H71 117.4 . .
C70 C71 H71 117.4 . .
O32 Cd3 O51 146.85(19) . 2_566
O32 Cd3 O60 112.73(19) . 2_667
O51 Cd3 O60 100.03(16) 2_566 2_667
O32 Cd3 O78 85.8(2) . .
O51 Cd3 O78 102.5(2) 2_566 .
O60 Cd3 O78 85.0(2) 2_667 .
O32 Cd3 N72 90.5(2) . .
O51 Cd3 N72 84.8(2) 2_566 .
O60 Cd3 N72 89.2(2) 2_667 .
O78 Cd3 N72 171.4(2) . .
O32 Cd3 O50 92.90(18) . 2_566
O51 Cd3 O50 55.25(16) 2_566 2_566
O60 Cd3 O50 153.82(16) 2_667 2_566
O78 Cd3 O50 91.8(2) . 2_566
N72 Cd3 O50 96.2(2) . 2_566
O32 Cd3 C49 119.5(2) . 2_566
O51 Cd3 C49 27.77(18) 2_566 2_566
O60 Cd3 C49 127.69(19) 2_667 2_566
O78 Cd3 C49 100.1(2) . 2_566
N72 Cd3 C49 88.4(2) . 2_566
O50 Cd3 C49 27.63(18) 2_566 2_566
C73 N72 C77 115.1(9) . .
C73 N72 Cd3 120.5(6) . .
C77 N72 Cd3 123.3(7) . .
N72 C73 C74 124.5(11) . .
N72 C73 H73 117.8 . .
C74 C73 H73 117.8 . .
C75 C74 C73 116.7(13) . .
C75 C74 H74 121.6 . .
C73 C74 H74 121.6 . .
C74 C75 C76 122.4(13) . .
C74 C75 H75 118.8 . .
C76 C75 H75 118.8 . .
C75 C76 C77 115.7(12) . .
C75 C76 H76 122.1 . .
C77 C76 H76 122.1 . .
N72 C77 C76 125.1(11) . .
N72 C77 H77 117.4 . .
C76 C77 H77 117.4 . .
C79 O78 Cd3 120.4(7) . .
C79 O78 H78 109.5 . .
Cd3 O78 H78 130.1 . .
O78 C79 H79A 109.5 . .
O78 C79 H79B 109.5 . .
H79A C79 H79B 109.5 . .
O78 C79 H79C 109.5 . .
H79A C79 H79C 109.5 . .
H79B C79 H79C 109.5 . .
C81 N82 C84 125.6(17) . .
C81 N82 C83 119.7(17) . .
C84 N82 C83 113.7(15) . .
N82 C81 O80 126.1(18) . .
N82 C81 H81 116.9 . .
O80 C81 H81 116.9 . .
N82 C83 H83A 109.5 . .
N82 C83 H83B 109.5 . .
H83A C83 H83B 109.5 . .
N82 C83 H83C 109.5 . .
H83A C83 H83C 109.5 . .
H83B C83 H83C 109.5 . .
N82 C84 H84A 109.5 . .
N82 C84 H84B 109.5 . .
H84A C84 H84B 109.5 . .
N82 C84 H84C 109.5 . .
H84A C84 H84C 109.5 . .
H84B C84 H84C 109.5 . .

loop_
_geom_bond_atom_site_label_1
_geom_bond_atom_site_label_2
_geom_bond_distance
_geom_bond_site_symmetry_2
Cd1 N24 2.186(5) .
Cd1 N23 2.187(5) .
Cd1 N22 2.207(5) .
Cd1 N21 2.207(5) .
Cd1 O61 2.349(8) .
C1 N21 1.374(8) .
C1 C20 1.410(8) .
C1 C2 1.470(8) .
C2 C3 1.363(9) .
C2 H2 0.9500 .
C3 C4 1.445(9) .
C3 H3 0.9500 .
C4 N21 1.369(7) .
C4 C5 1.418(9) .
C5 C6 1.403(9) .
C5 C25 1.501(7) .
C6 N22 1.388(7) .
C6 C7 1.442(9) .
C7 C8 1.360(9) .
C7 H7 0.9500 .
C8 C9 1.444(8) .
C8 H8 0.9500 .
C9 N22 1.366(8) .
C9 C10 1.401(8) .
C10 C11 1.422(8) .
C10 C34 1.508(9) .
C11 N23 1.366(8) .
C11 C12 1.445(9) .
C12 C13 1.350(9) .
C12 H12 0.9500 .
C13 C14 1.451(9) .
C13 H13 0.9500 .
C14 N23 1.369(8) .
C14 C15 1.405(9) .
C15 C16 1.418(8) .
C15 C43 1.507(7) .
C16 N24 1.387(7) .
C16 C17 1.460(9) .
C17 C18 1.343(8) .
C17 H17 0.9500 .
C18 C19 1.474(8) .
C18 H18 0.9500 .
C19 N24 1.372(8) .
C19 C20 1.412(8) .
C20 C52 1.489(8) .
C25 C30 1.385(8) .
C25 C26 1.401(8) .
C26 C27 1.377(8) .
C26 H26 0.9500 .
C27 C28 1.391(9) .
C27 C31 1.503(9) .
C28 C29 1.372(9) .
C28 H28 0.9500 .
C29 C30 1.398(8) .
C29 H29 0.9500 .
C30 H30 0.9500 .
C31 O32 1.235(9) .
C31 O33 1.260(8) .
O32 Cd3 2.203(5) .
O33 Cd2 2.282(4) .
C34 C39 1.391(9) .
C34 C35 1.397(9) .
C35 C36 1.398(9) .
C35 H35 0.9500 .
C36 C37 1.375(9) .
C36 C40 1.511(9) .
C37 C38 1.348(9) .
C37 H37 0.9500 .
C38 C39 1.399(10) .
C38 H38 0.9500 .
C39 H39 0.9500 .
C40 O42 1.248(8) .
C40 O41 1.282(8) .
C40 Cd2 2.706(7) 1_454
O41 Cd2 2.300(5) 1_454
O42 Cd2 2.436(5) 1_454
C43 C44 1.384(8) .
C43 C48 1.403(9) .
C44 C45 1.398(8) .
C44 H44 0.9500 .
C45 C46 1.385(9) .
C45 C49 1.499(9) .
C46 C47 1.367(9) .
C46 H46 0.9500 .
C47 C48 1.388(8) .
C47 H47 0.9500 .
C48 H48 0.9500 .
C49 O50 1.254(8) .
C49 O51 1.264(7) .
C49 Cd3 2.701(6) 2_566
O50 Cd3 2.448(4) 2_566
O51 Cd3 2.282(5) 2_566
C52 C53 1.401(8) .
C52 C57 1.411(8) .
C53 C54 1.383(8) .
C53 H53 0.9500 .
C54 C55 1.405(8) .
C54 C58 1.500(8) .
C55 C56 1.387(8) .
C55 H55 0.9500 .
C56 C57 1.393(9) .
C56 H56 0.9500 .
C57 H57 0.9500 .
C58 O60 1.252(7) .
C58 O59 1.267(7) .
O59 Cd2 2.400(4) 2_667
O59 Cd2 2.456(4) 1_455
O60 Cd3 2.286(4) 2_667
O60 Cd2 2.497(4) 2_667
O61 C62 1.350(16) .
C62 N63 1.410(17) .
C62 H62 0.9500 .
N63 C65 1.526(19) .
N63 C64 1.61(2) .
C64 H64A 0.9800 .
C64 H64B 0.9800 .
C64 H64C 0.9800 .
C65 H65A 0.9800 .
C65 H65B 0.9800 .
C65 H65C 0.9800 .
Cd2 N66 2.259(7) .
Cd2 O41 2.300(5) 1_656
Cd2 O59 2.400(4) 2_667
Cd2 O42 2.436(5) 1_656
Cd2 O59 2.456(4) 1_655
Cd2 O60 2.497(4) 2_667
Cd2 C40 2.706(7) 1_656
N66 C71 1.265(11) .
N66 C67 1.405(14) .
C67 C68 1.430(19) .
C67 H67 0.9500 .
C68 C69 1.46(2) .
C68 H68 0.9500 .
C69 C70 1.39(2) .
C69 H69 0.9500 .
C70 C71 1.448(16) .
C70 H70 0.9500 .
C71 H71 0.9500 .
Cd3 O51 2.282(5) 2_566
Cd3 O60 2.286(4) 2_667
Cd3 O78 2.296(7) .
Cd3 N72 2.377(8) .
Cd3 O50 2.448(4) 2_566
Cd3 C49 2.701(6) 2_566
N72 C73 1.288(12) .
N72 C77 1.336(11) .
C73 C74 1.412(16) .
C73 H73 0.9500 .
C74 C75 1.320(17) .
C74 H74 0.9500 .
C75 C76 1.348(17) .
C75 H75 0.9500 .
C76 C77 1.376(15) .
C76 H76 0.9500 .
C77 H77 0.9500 .
O78 C79 1.455(13) .
O78 H78 0.8400 .
C79 H79A 0.9800 .
C79 H79B 0.9800 .
C79 H79C 0.9800 .
O80 C81 1.28(2) .
N82 C81 1.284(19) .
N82 C84 1.35(2) .
N82 C83 1.40(2) .
C81 H81 0.9500 .
C83 H83A 0.9800 .
C83 H83B 0.9800 .
C83 H83C 0.9800 .
C84 H84A 0.9800 .
C84 H84B 0.9800 .
C84 H84C 0.9800 .

loop_
_geom_hbond_atom_site_label_D
_geom_hbond_atom_site_label_H
_geom_hbond_atom_site_label_A
_geom_hbond_distance_DH
_geom_hbond_distance_HA
_geom_hbond_distance_DA
_geom_hbond_angle_DHA
_geom_hbond_site_symmetry_A
O78 H78 O80 0.84 1.92 2.641(14) 143 2_666
